data_2100910
loop_
_publ_author_name
'Larsen, S.'
'de Diego, H. L.'
'Kozma, D.'

_publ_section_title
;
 Optical resolution through diastereomeric salt formation: the crystal
 structures of cinchoninium (<i>R</i>)-mandelate and cinchoninium
 (<i>S</i>)-mandelate at low temperature
;
_journal_issue 2
_journal_name_full 'Acta Crystallographica Section B'
_journal_page_first 310
_journal_page_last 316
_journal_paper_doi 10.1107/S0108768192008371
_journal_volume 49
_journal_year 1993
_chemical_formula_moiety 'C19 H23 N2 O1,C8 H7 O3'
_chemical_formula_sum 'C27 H30 N2 O4'
_chemical_formula_weight 446.55
_symmetry_cell_setting orthorhombic
_symmetry_space_group_name_Hall 'P 2ac 2ab'
_symmetry_space_group_name_H-M 'P 21 21 21'
_cell_angle_alpha 90
_cell_angle_beta 90
_cell_angle_gamma 90
_cell_formula_units_Z 8
_cell_length_a 12.078(4)
_cell_length_b 17.423(2)
_cell_length_c 22.136(4)
_cell_volume 4658.2(18)
_diffrn_radiation_type Cu
_diffrn_radiation_wavelength 1.5418
_exptl_absorpt_coefficient_mu 0.652
_exptl_crystal_density_diffrn 1.273
_exptl_crystal_F_000 1904
_cod_data_source_file ab0286.cif
_cod_data_source_block ab0286b
_cod_depositor_comments
;
 Adding the _atom_site_type_symbol data item.

 Antanas Vaitkus,
 2017-01-18
;
_cod_original_cell_volume 4658(3)
_cod_database_code 2100910

loop_
_atom_site_label
_atom_site_type_symbol
_atom_site_fract_x
_atom_site_fract_y
_atom_site_fract_z
_atom_site_U_iso_or_equiv
O(1A) O .6076(2) .2266(2) .98050(10) .0352(7)
O(2A) O .7329(2) .2098(2) .90720(10) .0299(6)
C(1A) C .6999(3) .2386(2) .9559(2) .0270(8)
C(2A) C .7786(3) .2929(2) .9901(2) .0290(8)
O(3A) O .7368(3) .3057(2) 1.04960(10) .0370(7)
C(3A) C .7917(3) .3693(2) .9587(2) .0295(8)
C(4A) C .8953(3) .3934(3) .9387(2) .0320(9)
C(5A) C .9082(4) .4657(3) .9136(2) .0420(10)
C(6A) C .8180(4) .5141(3) .9067(2) .0490(10)
C(7A) C .7133(4) .4895(3) .9261(3) .0480(10)
C(8A) C .7010(4) .4185(3) .9528(2) .0390(10)
O(1B) O .9794(3) .9984(2) .9628(2) .0474(8)
O(2B) O .8149(2) 1.0049(2) .91640(10) .0414(7)
C(1B) C .8814(4) .9780(3) .9553(2) .0400(10)
C(2B) C .8383(5) .9144(3) .9984(2) .0540(10)
O(3B) O .9260(4) .8909(2) 1.0360(2) .0770(10)
C(3B) C .7901(5) .8468(3) .9647(2) .0520(10)
C(4B) C .6783(5) .8328(4) .9604(3) .0670(10)
C(5B) C .6358(5) .7674(4) .9310(3) .0630(10)
C(6B) C .7103(5) .7161(3) .9055(3) .0650(10)
C(7B) C .8213(5) .7291(3) .9076(3) .0580(10)
C(8B) C .8606(5) .7944(3) .9366(2) .0530(10)
C(9A) C .4177(3) .2732(2) .8030(2) .0252(8)
C(10A) C .3640(3) .3207(2) .8471(2) .0233(8)
C(11A) C .4002(3) .3296(2) .9066(2) .0277(8)
C(12A) C .3421(4) .3743(2) .9467(2) .0319(9)
C(13A) C .2436(4) .4108(2) .9284(2) .0357(9)
C(14A) C .2084(4) .4055(2) .8704(2) .0341(9)
C(15A) C .2678(3) .3615(2) .8283(2) .0267(8)
N(1A) N .2300(3) .3602(2) .7696(2) .0312(8)
C(16A) C .2850(4) .3190(3) .7301(2) .0366(9)
C(17A) C .3780(4) .2739(2) .7453(2) .0325(9)
C(18A) C .5167(3) .2241(2) .8195(2) .0248(8)
O(4A) O .5737(2) .1990(2) .76730(10) .0296(6)
C(19A) C .4783(3) .1541(2) .8557(2) .0228(8)
C(20A) C .3931(3) .1022(2) .8254(2) .0299(8)
C(21A) C .4131(3) .0192(2) .8453(2) .0360(10)
C(22A) C .4290(4) .0179(2) .9136(2) .0357(9)
C(23A) C .5403(4) .0576(2) .9285(2) .0304(9)
N(2A) N .5748(3) .1040(2) .87480(10) .0233(7)
C(24A) C .6103(3) .0498(2) .8254(2) .0284(8)
C(25A) C .5186(3) -.0099(2) .8142(2) .0336(9)
C(26A) C .5020(4) -.0291(3) .7490(2) .0470(10)
C(27A) C .5373(5) .0052(3) .7011(2) .0600(10)
C(9B) C .1010(3) -.0908(2) .7879(2) .0260(8)
C(10B) C .1696(3) -.1212(2) .8345(2) .0251(8)
C(11B) C .1544(3) -.1081(2) .8966(2) .0319(9)
C(12B) C .2225(4) -.1411(3) .9388(2) .0380(10)
C(13B) C .3091(4) -.1902(3) .9210(2) .0420(10)
C(14B) C .3282(4) -.2037(3) .8609(2) .0360(10)
C(15B) C .2600(3) -.1694(2) .8164(2) .0272(8)
N(1B) N .2814(3) -.1861(2) .7574(2) .0332(8)
C(16B) C .2170(4) -.1551(3) .7162(2) .0390(10)
C(17B) C .1254(4) -.1083(2) .7295(2) .0336(9)
C(18B) C .0010(3) -.0405(2) .8022(2) .0279(8)
O(4B) O -.0705(2) -.0329(2) .75170(10) .0333(7)
C(19B) C .0407(3) .0411(2) .8183(2) .0247(8)
C(20B) C .0955(3) .0839(2) .7658(2) .0300(9)
C(21B) C .0621(3) .1681(2) .7673(2) .0342(9)
C(22B) C .0766(3) .1995(2) .8315(2) .0380(10)
C(23B) C -.0029(4) .1572(2) .8742(2) .0331(9)
N(2B) N -.0530(3) .0907(2) .8416(2) .0258(7)
C(24B) C -.1269(3) .1220(2) .7922(2) .0298(9)
C(25B) C -.0612(4) .1752(3) .7500(2) .0450(10)
C(26B) C -.0835(5) .1620(6) .6849(3) .106(2)
C(27B) C -.1346(9) .1329(6) .6533(4) .189(2)
H2A H .850 .268 .992 ?
HO3A H .666 .283 1.041 ?
H4A H .960 .360 .943 ?
H5A H .980 .483 .900 ?
H6A H .828 .564 .888 ?
H7A H .648 .523 .920 ?
H8A H .630 .403 .969 ?
H2B H .778 .936 1.023 ?
HO3B H 1.000 .934 1.043 ?
H4B H .626 .869 .980 ?
H5B H .554 .758 .928 ?
H6B H .682 .668 .884 ?
H7B H .874 .693 .889 ?
H8B H .940 .804 .937 ?
H11A H .467 .304 .920 ?
H12A H .371 .382 .987 ?
H13A H .199 .438 .958 ?
H14A H .143 .434 .857 ?
H16A H .261 .320 .688 ?
H17A H .414 .241 .715 ?
H18A H .567 .255 .844 ?
HO4A H .641 .234 .750 ?
H19A H .443 .177 .890 ?
H20A H .319 .118 .835 ?
H2OA' H .401 .106 .782 ?
H21A H .351 -.013 .834 ?
H22A H .370 .045 .934 ?
H22A' H .430 -.033 .929 ?
H23A H .532 .091 .963 ?
H23A' H .596 .020 .938 ?
HN2A H .636 .136 .883 ?
H24A H .623 .078 .789 ?
H24A' H .677 .025 .837 ?
H25A H .541 -.059 .832 ?
H26A H .458 -.074 .740 ?
H27A H .611 .049 .709 ?
H27A' H .529 .000 .654 ?
H11B H .095 -.075 .909 ?
H12B H .210 -.132 .981 ?
H13B H .357 -.214 .951 ?
H14B H .389 -.236 .849 ?
H16B H .233 -.166 .674 ?
H17B H .081 -.088 .697 ?
H18B H -.039 .063 .836 ?
HO4B H -.141 -.082 .750 ?
H19B H .094 .034 .850 ?
H20B H .174 .079 .768 ?
H20B' H .071 .061 .728 ?
H21B H .107 .197 .739 ?
H22B H .152 .192 .844 ?
H22B' H .061 .253 .833 ?
H23B H .038 .138 .909 ?
H23B' H -.059 .190 .889 ?
HN2B H -.099 .059 .867 ?
H24B H -.155 .080 .768 ?
H24B' H -.187 .149 .809 ?
H25B H -.086 .228 .757 ?

loop_
_geom_angle_atom_site_label_1
_geom_angle_atom_site_label_2
_geom_angle_atom_site_label_3
_geom_angle
C(10A) C(9A) C(17A) 118.4(4)
C(10A) C(9A) C(18A) 121.1(3)
C(17A) C(9A) C(18A) 120.5(4)
C(9A) C(10A) C(11A) 124.5(3)
C(9A) C(10A) C(15A) 117.2(3)
C(11A) C(10A) C(15A) 118.4(3)
C(10A) C(11A) C(12A) 120.9(4)
C(11A) C(12A) C(13A) 120.1(4)
C(12A) C(13A) C(14A) 120.4(4)
C(13A) C(14A) C(15A) 120.4(4)
C(10A) C(15A) C(14A) 119.7(4)
C(10A) C(15A) N(1A) 122.5(4)
C(14A) C(15A) N(1A) 117.9(4)
C(15A) N(1A) C(16A) 118.1(4)
N(1A) C(16A) O(17A) 123.2(4)
C(9A) C(17A) C(16A) 120.5(4)
C(9A) C(18A) O(4A) 111.1(3)
C(9A) C(18A) C(19A) 109.7(3)
O(1A) C(1A) O(2A) 125.9(4)
O(1A) C(1A) C(2A) 115.8(3)
O(2A) C(1A) C(2A) 118.2(3)
C(1A) C(2A) O(3A) 109.4(3)
C(1A) C(2A) C(3A) 112.3(3)
O(3A) C(2A) C(3A) 108.9(3)
C(2A) C(3A) C(4A) 120.5(4)
C(2A) C(3A) C(8A) 120.2(4)
C(4A) C(3A) C(8A) 119.2(4)
C(3A) C(4A) C(5A) 120.3(4)
O(4A) C(18A) C(19A) 109.2(3)
C(18A) C(19A) C(20A) 116.5(3)
C(18A) C(19A) N(2A) 111.8(3)
C(20A) C(19A) N(2A) 107.5(3)
C(19A) C(20A) C(21A) 109.1(3)
C(20A) C(21A) C(22A) 108.6(3)
C(20A) C(21A) C(25A) 108.3(3)
C(22A) C(21A) C(25A) 109.7(3)
C(21A) C(22A) C(23A) 108.4(3)
C(22A) C(23A) N(2A) 108.2(3)
C(19A) N(2A) C(23A) 108.6(3)
C(19A) N(2A) C(24A) 112.1(3)
C(23A) N(2A) C(24A) 108.6(3)
N(2A) C(24A) C(25A) 109.7(3)
C(21A) C(25A) C(24A) 107.5(3)
C(21A) C(25A) C(26A) 113.4(4)
C(24A) C(25A) C(26A) 113.8(4)
C(25A) C(26A) C(27A) 130.2(5)
C(10B) C(9B) C(17B) 118.6(4)
C(10B) C(9B) C(18B) 121.5(3)
C(17B) C(9B) C(18B) 119.8(4)
C(9B) C(10B) C(11B) 124.9(4)
C(9B) C(10B) C(15B) 117.2(3)
C(11B) C(10B) C(15B) 117.9(4)
C(10B) C(11B) C(12B) 121.3(4)
C(11B) C(12B) C(13B) 120.7(4)
C(12B) C(13B) C(14B) 120.0(4)
C(13B) C(14B) C(15B) 120.5(4)
C(10B) C(15B) C(14B) 119.6(4)
C(10B) C(15B) N(1B) 122.4(4)
C(14B) C(15B) N(1B) 117.9(4)
C(15B) N(1B) C(16B) 117.8(4)
N(1B) C(16B) O(17B) 123.9(4)
C(9B) C(17B) C(16B) 119.9(4)
C(9B) C(18B) O(4B) 110.9(3)
C(9B) C(18B) C(19B) 109.4(3)
O(1B) C(1B) O(2B) 125.9(4)
O(1B) C(1B) C(2B) 116.1(4)
O(2B) C(1B) C(2B) 118.1(4)
C(1B) C(2B) O(3B) 108.6(4)
C(1B) C(2B) C(3B) 112.4(4)
O(3B) C(2B) C(3B) 110.8(4)
C(2B) C(3B) C(4B) 123.4(5)
C(2B) C(3B) C(8B) 119.7(5)
C(4B) C(3B) C(8B) 116.9(5)
C(3B) C(4B) C(5B) 122.2(6)
O(4B) C(18B) C(19B) 107.9(3)
C(18B) C(19B) C(20B) 114.1(3)
C(18B) C(19B) N(2B) 111.9(3)
C(20B) C(19B) N(2B) 107.7(3)
C(19B) C(20B) C(21B) 109.7(3)
C(20B) C(21B) C(22B) 109.5(4)
C(20B) C(21B) C(25B) 109.2(3)
C(22B) C(21B) C(25B) 108.2(4)
C(21B) C(22B) C(23B) 109.1(3)
C(22B) C(23B) N(2B) 109.2(4)
C(19B) N(2B) C(23B) 107.8(3)
C(19B) N(2B) C(24B) 113.5(3)
C(23B) N(2B) C(24B) 108.1(3)
N(2B) C(24B) C(25B) 110.6(3)
C(21B) C(25B) C(24B) 107.4(4)
C(21B) C(25B) C(26B) 113.8(4)
C(24B) C(25B) C(26B) 113.8(5)
C(25B) C(26B) C(27B) 145.0(9)

loop_
_geom_bond_atom_site_label_1
_geom_bond_atom_site_label_2
_geom_bond_distance
C(9A) C(10A) 1.435(5)
C(9A) C(17A) 1.365(6)
C(9A) C(18A) 1.515(5)
C(10A) C(11A) 1.398(6)
C(10A) C(15A) 1.424(5)
C(11A) C(12A) 1.374(6)
C(12A) C(13A) 1.407(6)
C(13A) C(14A) 1.356(7)
C(14A) C(15A) 1.404(6)
C(15A) N(1A) 1.380(5)
N(1A) C(16A) 1.312(6)
C(16A) C(17A) 1.412(6)
C(18A) O(4A) 1.415(5)
C(18A) C(19A) 1.532(5)
C(19A) C(20A) 1.525(5)
C(19A) N(2A) 1.516(5)
C(20A) C(21A) 1.532(6)
C(21A) C(22A) 1.526(7)
C(21A) C(25A) 1.534(6)
C(22A) C(23A) 1.547(6)
C(23A) N(2A) 1.498(5)
N(2A) C(24A) 1.509(5)
C(24A) C(25A) 1.539(5)
C(25A) C(26A) 1.496(7)
C(26A) C(27A) 1.292(8)
O(1A) C(1A) 1.258(5)
O(2A) C(1A) 1.254(5)
C(1A) C(2A) 1.540(6)
C(2A) O(3A) 1.430(5)
C(2A) C(3A) 1.510(6)
C(3A) C(4A) 1.392(6)
C(3A) C(8A) 1.396(6)
C(4A) C(5A) 1.384(6)
C(5A) C(6A) 1.386(7)
C(6A) C(7A) 1.402(7)
C(7A) C(8A) 1.380(6)
C(9B) C(10B) 1.425(5)
C(9B) C(17B) 1.363(6)
C(9B) C(18B) 1.525(5)
C(10B) C(11B) 1.408(6)
C(10B) C(15B) 1.434(5)
C(11B) C(12B) 1.371(6)
C(12B) C(13B) 1.406(7)
C(13B) C(14B) 1.373(7)
C(14B) C(15B) 1.415(6)
C(15B) N(1B) 1.364(5)
N(1B) C(16B) 1.316(6)
C(16B) C(17B) 1.405(7)
C(18B) O(4B) 1.417(5)
C(18B) C(19B) 1.542(5)
C(19B) C(20B) 1.532(6)
C(19B) N(2B) 1.514(5)
C(20B) C(21B) 1.522(6)
C(21B) C(22B) 1.533(7)
C(21B) C(25B) 1.541(6)
C(22B) C(23B) 1.536(6)
C(23B) N(2B) 1.492(5)
N(2B) C(24B) 1.514(5)
C(24B) C(25B) 1.537(6)
C(25B) C(26B) 1.487(8)
C(26B) C(27B) 1.062(12)
O(1B) C(1B) 1.246(6)
O(2B) C(1B) 1.268(6)
C(1B) C(2B) 1.552(7)
C(2B) O(3B) 1.408(7)
C(2B) C(3B) 1.512(7)
C(3B) C(4B) 1.374(8)
C(3B) C(8B) 1.393(8)
C(4B) C(5B) 1.409(9)
C(5B) C(6B) 1.387(9)
C(6B) C(7B) 1.360(9)
C(7B) C(8B) 1.390(8)
